data_1542746
loop_
_publ_author_name
'Zhang, Zhi-Ming'
'Duan, Xiaopin'
'Yao, Shuang'
'Wang, Zhishu'
'Lin, Zekai'
'Li, Yang-Guang'
'Long, La-Sheng'
'Wang, En-Bo'
'Lin, Wenbin'

_publ_section_title
;
 Cation-mediated optical resolution and anticancer activity of chiral
 polyoxometalates built from entirely achiral building blocks
;
_journal_issue 7
_journal_name_full 'Chem. Sci.'
_journal_page_first 4220
_journal_paper_doi 10.1039/C5SC04408A
_journal_volume 7
_journal_year 2016
_chemical_formula_sum 'C48 H191 Co5 N40 O126 Sb9 W24'
_chemical_formula_weight 9148.21
_chemical_name_systematic
;
?
;
_space_group_IT_number 198
_symmetry_cell_setting cubic
_symmetry_space_group_name_Hall 'P 2ac 2ab 3'
_symmetry_space_group_name_H-M 'P 21 3'
_atom_sites_solution_hydrogens geom
_atom_sites_solution_primary direct
_atom_sites_solution_secondary difmap
_audit_creation_method SHELXL-97
_audit_update_record
;
2011-05-30 deposited with the CCDC.
2016-03-09 downloaded from the CCDC.
;
_cell_angle_alpha 90.00
_cell_angle_beta 90.00
_cell_angle_gamma 90.00
_cell_formula_units_Z 4
_cell_length_a 27.14990(10)
_cell_length_b 27.14990(10)
_cell_length_c 27.14990(10)
_cell_measurement_temperature 293(2)
_cell_measurement_theta_max 24.99
_cell_measurement_theta_min 3.00
_cell_volume 20012.65(13)
_computing_structure_refinement 'SHELXL-97 (Sheldrick, 1997)'
_computing_structure_solution 'SHELXS-97 (Sheldrick, 1990)'
_diffrn_ambient_temperature 293(2)
_diffrn_detector_area_resol_mean 10.0
_diffrn_measured_fraction_theta_full 0.975
_diffrn_measured_fraction_theta_max 0.975
_diffrn_measurement_device_type 'Oxford Diffraction Gemini R Ultra'
_diffrn_measurement_method '\w scan'
_diffrn_radiation_monochromator graphite
_diffrn_radiation_source 'fine-focus sealed tube'
_diffrn_radiation_type MoK\a
_diffrn_radiation_wavelength 0.71073
_diffrn_reflns_av_R_equivalents 0.0749
_diffrn_reflns_av_sigmaI/netI 0.0971
_diffrn_reflns_limit_h_max 20
_diffrn_reflns_limit_h_min -32
_diffrn_reflns_limit_k_max 31
_diffrn_reflns_limit_k_min -27
_diffrn_reflns_limit_l_max 31
_diffrn_reflns_limit_l_min -28
_diffrn_reflns_number 35406
_diffrn_reflns_theta_full 24.99
_diffrn_reflns_theta_max 24.99
_diffrn_reflns_theta_min 3.00
_exptl_absorpt_coefficient_mu 15.422
_exptl_absorpt_correction_T_max 0.0868
_exptl_absorpt_correction_T_min 0.0868
_exptl_absorpt_correction_type multi-scan
_exptl_crystal_colour brown
_exptl_crystal_density_diffrn 3.036
_exptl_crystal_density_method 'not measured'
_exptl_crystal_description block
_exptl_crystal_F_000 16548
_exptl_crystal_size_max 0.31
_exptl_crystal_size_mid 0.31
_exptl_crystal_size_min 0.31
_platon_squeeze_details ' ?'
_refine_diff_density_max 2.026
_refine_diff_density_min -1.398
_refine_diff_density_rms 0.276
_refine_ls_abs_structure_details 'Flack H D (1983), Acta Cryst. A39, 876-881'
_refine_ls_abs_structure_Flack -0.012(12)
_refine_ls_extinction_method none
_refine_ls_goodness_of_fit_ref 1.053
_refine_ls_hydrogen_treatment mixed
_refine_ls_matrix_type full
_refine_ls_number_parameters 737
_refine_ls_number_reflns 11180
_refine_ls_number_restraints 143
_refine_ls_restrained_S_all 1.048
_refine_ls_R_factor_all 0.0839
_refine_ls_R_factor_gt 0.0615
_refine_ls_shift/su_max 0.002
_refine_ls_shift/su_mean 0.000
_refine_ls_structure_factor_coef Fsqd
_refine_ls_weighting_details 'calc w=1/[\s^2^(Fo^2^)+(0.0356P)^2^+294.2010P] where P=(Fo^2^+2Fc^2^)/3'
_refine_ls_weighting_scheme calc
_refine_ls_wR_factor_gt 0.1132
_refine_ls_wR_factor_ref 0.1240
_reflns_number_gt 8885
_reflns_number_total 11180
_reflns_threshold_expression >2sigma(I)
_cod_data_source_file c5sc04408a2.cif
_cod_data_source_block 1
_cod_depositor_comments
;
The following automatic conversions were performed:

'_symmetry_cell_setting' value 'Cubic' changed to 'cubic' according
to
/usr/data/users/saulius/crontab/automatic-downloads/rss-feeds/RSC/lib/dictionaries/cif_core.dic
dictionary named 'cif_core.dic' version 2.4.2 from 2011-04-26.

Automatic conversion script
Id: cif_fix_values 4268 2015-11-12 08:31:59Z antanas 

 Adding full bibliography for 1542746--1542747.cif.
;
_cod_original_cell_volume 20012.66(13)
_cod_original_sg_symbol_H-M P2(1)3
_cod_database_code 1542746

loop_
_symmetry_equiv_pos_as_xyz
'x, y, z'
'-x+1/2, -y, z+1/2'
'-x, y+1/2, -z+1/2'
'x+1/2, -y+1/2, -z'
'z, x, y'
'z+1/2, -x+1/2, -y'
'-z+1/2, -x, y+1/2'
'-z, x+1/2, -y+1/2'
'y, z, x'
'-y, z+1/2, -x+1/2'
'y+1/2, -z+1/2, -x'
'-y+1/2, -z, x+1/2'

loop_
_atom_site_label
_atom_site_type_symbol
_atom_site_fract_x
_atom_site_fract_y
_atom_site_fract_z
_atom_site_U_iso_or_equiv
_atom_site_adp_type
_atom_site_occupancy
_atom_site_symmetry_multiplicity
_atom_site_calc_flag
_atom_site_refinement_flags
W1 W 0.74881(4) 0.37515(4) 1.33330(4) 0.0351(2) Uani 1 1 d .
W2 W 0.64351(4) 0.42715(4) 1.37029(4) 0.0414(3) Uani 1 1 d .
W3 W 0.70191(4) 0.42697(4) 1.14611(4) 0.0394(3) Uani 1 1 d .
W4 W 0.70607(4) 0.47627(4) 1.27553(4) 0.0394(3) Uani 1 1 d .
W5 W 0.80823(4) 0.26446(4) 1.46943(4) 0.0437(3) Uani 1 1 d .
W6 W 0.56804(4) 0.31498(4) 1.35487(4) 0.0427(3) Uani 1 1 d .
W7 W 0.59888(4) 0.47325(4) 1.19117(4) 0.0452(3) Uani 1 1 d .
W8 W 0.91633(4) 0.20253(4) 1.46921(4) 0.0454(3) Uani 1 1 d .
Co1 Co 0.59825(12) 0.36976(13) 1.13530(12) 0.0414(8) Uani 1 1 d .
Co2 Co 0.65366(14) 0.15366(14) 1.34634(14) 0.0527(17) Uani 1 3 d S
Co3 Co 0.96855(16) 0.03145(16) 1.53145(16) 0.0601(18) Uani 1 3 d S
Sb1 Sb 0.65193(6) 0.35048(6) 1.24936(6) 0.0335(4) Uani 1 1 d .
Sb2 Sb 0.79526(6) 0.38269(6) 1.21404(6) 0.0370(4) Uani 1 1 d .
Sb3 Sb 0.68628(7) 0.27993(6) 1.39470(6) 0.0420(4) Uani 1 1 d .
O1 O 0.7601(7) 0.2687(6) 1.4234(6) 0.050(5) Uani 1 1 d .
O2 O 0.5751(7) 0.5321(6) 1.1846(7) 0.062(5) Uani 1 1 d .
O3 O 0.5932(8) 0.1744(9) 1.3889(9) 0.090(7) Uani 1 1 d .
O4 O 0.7600(6) 0.3496(5) 1.2668(6) 0.038(4) Uani 1 1 d .
O5 O 0.8163(6) 0.3163(6) 1.1837(6) 0.040(7) Uani 1 3 d S
O6 O 0.6589(6) 0.4833(5) 1.1564(5) 0.040(4) Uani 1 1 d .
O7 O 0.8418(6) 0.3182(5) 1.4525(6) 0.039(4) Uani 1 1 d .
O8 O 0.5575(7) 0.4489(6) 1.2413(7) 0.055(5) Uani 1 1 d .
O9 O 0.7292(5) 0.4461(6) 1.2162(5) 0.032(4) Uani 1 1 d .
O10 O 0.5467(7) 0.2920(6) 1.4088(7) 0.054(5) Uani 1 1 d .
O11 O 0.6771(6) 0.3997(6) 1.2988(6) 0.038(4) Uani 1 1 d .
O12 O 0.8035(6) 0.3647(6) 1.3645(6) 0.049(4) Uani 1 1 d .
O13 O 0.5703(6) 0.4418(6) 1.1426(6) 0.045(4) Uani 1 1 d U
O14 O 0.6186(5) 0.3641(6) 1.3796(5) 0.035(4) Uani 1 1 d .
O15 O 0.9579(7) 0.1858(6) 1.5132(6) 0.056(5) Uani 1 1 d .
O16 O 0.8765(7) 0.1439(7) 1.4728(7) 0.056(5) Uani 1 1 d .
O17 O 0.7093(6) 0.3992(6) 1.3858(6) 0.043(4) Uani 1 1 d .
O18 O 0.6636(6) 0.3969(5) 1.1003(6) 0.044(4) Uani 1 1 d .
O19 O 0.7627(6) 0.4397(6) 1.3080(6) 0.046(5) Uani 1 1 d .
O20 O 0.6316(7) 0.4534(8) 1.4270(6) 0.060(5) Uani 1 1 d .
O21 O 0.6468(5) 0.4904(6) 1.2498(5) 0.036(4) Uani 1 1 d .
O22 O 0.6969(6) 0.2124(5) 1.3681(6) 0.039(4) Uani 1 1 d D
O23 O 0.5255(6) 0.2879(6) 1.3108(7) 0.056(5) Uani 1 1 d .
O24 O 0.5886(6) 0.4441(6) 1.3346(6) 0.041(4) Uani 1 1 d .
O25 O 0.6412(6) 0.3994(6) 1.1966(6) 0.040(4) Uani 1 1 d .
O26 O 0.7353(6) 0.5327(7) 1.2744(6) 0.054(5) Uani 1 1 d .
O27 O 0.7186(7) 0.3117(6) 1.3398(6) 0.047(4) Uani 1 1 d .
O28 O 0.8704(6) 0.2395(6) 1.5045(6) 0.049(5) Uani 1 1 d .
O29 O 0.7794(7) 0.2815(6) 1.5250(6) 0.052(5) Uani 1 1 d .
O30 O 0.6217(7) 0.2755(6) 1.3439(6) 0.051(5) Uani 1 1 d .
O31 O 0.5844(5) 0.3540(6) 1.2802(6) 0.042(4) Uani 1 1 d .
O32 O 0.6795(6) 0.4819(6) 1.3429(6) 0.044(4) Uani 1 1 d .
O33 O 0.7407(5) 0.3699(6) 1.1656(5) 0.032(4) Uani 1 1 d .
O34 O 0.7448(8) 0.4566(7) 1.1118(6) 0.060(5) Uani 1 1 d .
OW1 O 0.9008(7) 0.0565(7) 1.5074(7) 0.061(5) Uani 1 1 d .
OW2 O 0.9474(7) -0.0382(6) 1.5026(7) 0.056(5) Uani 1 1 d .
OW3 O 1.114(3) 0.288(2) 1.524(3) 0.13(2) Uiso 0.45 1 d P
OW4 O 0.6894(17) 0.1644(17) 1.4963(17) 0.124(15) Uiso 0.65 1 d P
OW5 O 0.4621(17) 0.4213(17) 1.1613(17) 0.127(15) Uiso 0.68 1 d P
OW6 O 0.7602(19) 0.6031(19) 1.3119(19) 0.127(17) Uiso 0.59 1 d P
OW7 O 0.595(4) 0.624(4) 1.132(4) 0.12(3) Uiso 0.30 1 d P
OW8 O 0.509(3) 0.712(3) 1.051(3) 0.13(2) Uiso 0.43 1 d P
OW9 O 0.792(2) 0.334(2) 1.606(2) 0.12(2) Uiso 0.48 1 d P
OW10 O 0.410(3) 0.254(3) 1.069(3) 0.13(3) Uiso 0.39 1 d P
OW11 O 0.706(3) 0.574(3) 1.130(3) 0.12(2) Uiso 0.41 1 d P
OW12 O 0.680(4) 0.592(4) 1.175(4) 0.12(3) Uiso 0.29 1 d P
C1 C 0.5432(14) 0.3939(14) 1.0455(14) 0.091(11) Uani 1 1 d U
H1A H 0.5723 0.4130 1.0374 0.109 Uiso 1 1 calc R
H1B H 0.5227 0.4137 1.0670 0.109 Uiso 1 1 calc R
C2 C 0.4721(14) 0.3558(14) 1.0152(14) 0.091(11) Uani 1 1 d U
H2A H 0.4497 0.3510 0.9878 0.109 Uiso 1 1 calc R
H2B H 0.4556 0.3772 1.0385 0.109 Uiso 1 1 calc R
C3 C 0.5168(14) 0.3185(14) 1.0809(14) 0.095(12) Uani 1 1 d U
H3A H 0.4991 0.3323 1.1088 0.114 Uiso 1 1 calc R
H3B H 0.5296 0.2868 1.0913 0.114 Uiso 1 1 calc R
C4 C 0.5406(16) 0.3517(16) 0.9645(14) 0.103(13) Uani 1 1 d .
H4A H 0.5686 0.3697 0.9516 0.124 Uiso 1 1 calc R
H4B H 0.5198 0.3424 0.9370 0.124 Uiso 1 1 calc R
C5 C 0.5115(15) 0.2830(16) 1.0091(16) 0.123(16) Uani 1 1 d DU
H5A H 0.4932 0.2711 0.9807 0.147 Uiso 1 1 calc R
H5B H 0.5219 0.2542 1.0275 0.147 Uiso 1 1 calc R
C6 C 0.5878(18) 0.3223(19) 1.0328(19) 0.138(17) Uani 1 1 d U
H6A H 0.6148 0.3430 1.0219 0.166 Uiso 1 1 calc R
H6B H 0.6018 0.2930 1.0478 0.166 Uiso 1 1 calc R
C7 C 1.1655(13) 0.1566(15) 1.4806(15) 0.100(13) Uiso 1 1 d D
H7A H 1.1686 0.1378 1.5108 0.120 Uiso 1 1 calc R
H7B H 1.1953 0.1758 1.4762 0.120 Uiso 1 1 calc R
C9 C 1.1510(13) 0.1488(14) 1.3924(14) 0.089(11) Uani 1 1 d DU
H9A H 1.1801 0.1679 1.3846 0.107 Uiso 1 1 calc R
H9B H 1.1474 0.1238 1.3671 0.107 Uiso 1 1 calc R
C11 C 1.0769(17) 0.1560(15) 1.4926(15) 0.122(16) Uani 1 1 d DU
H11A H 1.0803 0.1379 1.5232 0.147 Uiso 1 1 calc R
H11B H 1.0486 0.1776 1.4956 0.147 Uiso 1 1 calc R
C12 C 1.117(2) 0.210(2) 1.4317(19) 0.17(2) Uani 1 1 d DU
H12A H 1.0888 0.2317 1.4338 0.202 Uiso 1 1 calc R
H12B H 1.1454 0.2306 1.4248 0.202 Uiso 1 1 calc R
C13 C 1.0699(15) 0.1455(16) 1.4076(13) 0.120(15) Uani 1 1 d DU
H13A H 1.0392 0.1636 1.4048 0.144 Uiso 1 1 calc R
H13B H 1.0683 0.1191 1.3835 0.144 Uiso 1 1 calc R
C14 C 1.1121(14) 0.0949(16) 1.4478(18) 0.128(16) Uani 1 1 d DU
H14A H 1.1075 0.0731 1.4199 0.153 Uiso 1 1 calc R
H14B H 1.1164 0.0745 1.4768 0.153 Uiso 1 1 calc R
C15 C 0.5136(13) 0.5192(13) 1.0661(13) 0.082(10) Uani 1 1 d U
H15A H 0.5383 0.4981 1.0512 0.098 Uiso 1 1 calc R
H15B H 0.5240 0.5277 1.0992 0.098 Uiso 1 1 calc R
C16 C 0.4708(19) 0.5958(19) 1.067(2) 0.15(2) Uani 1 1 d U
H16A H 0.4864 0.6001 1.0991 0.180 Uiso 1 1 calc R
H16B H 0.4659 0.6282 1.0531 0.180 Uiso 1 1 calc R
C17 C 0.330(3) 0.304(3) 1.372(3) 0.20(3) Uiso 1 1 d .
H17A H 0.3306 0.2859 1.4029 0.242 Uiso 1 1 calc R
H17B H 0.3098 0.2845 1.3492 0.242 Uiso 1 1 calc R
C19 C 0.412(4) 0.337(4) 1.365(4) 0.29(5) Uiso 1 1 d .
N1 N 0.5578(8) 0.3498(8) 1.0711(8) 0.051(6) Uani 1 1 d U
N2 N 0.5139(11) 0.3822(10) 0.9967(11) 0.077(8) Uani 1 1 d .
N3 N 0.4783(11) 0.3088(11) 1.0388(11) 0.087(9) Uani 1 1 d DU
N4 N 0.5577(18) 0.3077(18) 0.9896(18) 0.158(16) Uani 1 1 d U
N5 N 1.1248(11) 0.1878(11) 1.4834(12) 0.091(10) Uani 1 1 d D
N6 N 1.0694(10) 0.1230(12) 1.4538(10) 0.092(10) Uani 1 1 d D
N7 N 1.1589(10) 0.1242(17) 1.4398(18) 0.145(17) Uani 1 1 d .
N8 N 1.1099(13) 0.1798(14) 1.3906(15) 0.139(14) Uani 1 1 d DU
N9 N 0.5043(12) 0.5663(13) 1.0344(13) 0.107(10) Uani 1 1 d U
N10 N 0.4263(13) 0.5737(13) 1.0737(13) 0.109(19) Uani 1 3 d S
N11 N 0.380(2) 0.305(2) 1.352(2) 0.172(19) Uani 1 1 d DU
N12 N 0.360(3) 0.393(3) 1.390(3) 0.08(3) Uani 0.33 1 d PDU
N13 N 0.7219(14) 0.5607(13) 1.3915(13) 0.117(12) Uani 1 1 d U
N14 N 0.7022(11) 0.3547(9) 1.0168(9) 0.078(8) Uani 1 1 d .
N15 N 0.7419(8) 0.2419(8) 1.2581(8) 0.050(10) Uani 1 3 d SD
H15 H 0.707(2) 0.236(9) 1.2492(18) 0.059 Uiso 1 1 d D
N16 N 0.640(3) 0.530(3) 1.495(3) 0.07(2) Uani 0.33 1 d PU

loop_
_atom_site_aniso_label
_atom_site_aniso_U_11
_atom_site_aniso_U_22
_atom_site_aniso_U_33
_atom_site_aniso_U_23
_atom_site_aniso_U_13
_atom_site_aniso_U_12
W1 0.0397(6) 0.0345(6) 0.0313(5) -0.0036(4) -0.0045(4) 0.0064(4)
W2 0.0469(7) 0.0423(6) 0.0350(6) -0.0065(5) 0.0017(5) 0.0123(5)
W3 0.0431(6) 0.0417(6) 0.0335(6) 0.0051(5) -0.0008(5) 0.0088(5)
W4 0.0476(6) 0.0335(6) 0.0372(6) -0.0024(4) -0.0017(5) 0.0085(5)
W5 0.0512(7) 0.0457(7) 0.0343(6) -0.0001(5) -0.0097(5) 0.0067(5)
W6 0.0406(6) 0.0492(7) 0.0382(6) -0.0022(5) 0.0063(5) 0.0087(5)
W7 0.0474(7) 0.0440(7) 0.0441(7) 0.0029(5) -0.0032(5) 0.0179(5)
W8 0.0512(7) 0.0444(7) 0.0406(6) 0.0040(5) -0.0196(5) 0.0058(5)
Co1 0.0362(19) 0.052(2) 0.036(2) 0.0002(16) -0.0087(15) 0.0106(16)
Co2 0.0527(17) 0.0527(17) 0.0527(17) -0.0016(19) -0.0016(19) 0.0016(19)
Co3 0.0601(18) 0.0601(18) 0.0601(18) 0.012(2) -0.012(2) -0.012(2)
Sb1 0.0354(9) 0.0357(9) 0.0294(8) -0.0017(7) -0.0009(7) 0.0081(7)
Sb2 0.0417(10) 0.0339(9) 0.0355(9) -0.0035(7) -0.0020(7) -0.0009(7)
Sb3 0.0514(11) 0.0422(10) 0.0325(9) -0.0039(8) 0.0024(8) 0.0031(8)
O1 0.068(13) 0.047(11) 0.036(10) -0.001(8) -0.006(9) 0.025(9)
O2 0.085(15) 0.039(11) 0.062(13) -0.011(9) -0.012(11) 0.018(10)
O3 0.079(16) 0.078(16) 0.112(19) 0.012(14) 0.024(14) 0.015(13)
O4 0.047(10) 0.029(9) 0.038(9) -0.003(7) -0.001(8) 0.002(7)
O5 0.040(7) 0.040(7) 0.040(7) -0.010(8) -0.010(8) 0.010(8)
O6 0.070(12) 0.021(8) 0.028(9) 0.008(7) 0.002(8) 0.016(8)
O7 0.039(10) 0.028(9) 0.051(10) -0.001(7) 0.006(8) -0.005(7)
O8 0.070(13) 0.043(11) 0.053(12) -0.006(9) -0.002(10) 0.023(9)
O9 0.020(8) 0.050(10) 0.025(8) -0.008(7) -0.002(6) 0.011(7)
O10 0.054(12) 0.049(11) 0.059(12) 0.003(9) 0.008(9) -0.002(9)
O11 0.042(10) 0.038(9) 0.034(9) -0.013(7) -0.004(8) 0.001(7)
O12 0.045(11) 0.056(11) 0.046(11) -0.003(9) 0.011(8) -0.007(9)
O13 0.058(8) 0.050(8) 0.028(7) -0.003(6) 0.003(6) 0.014(7)
O14 0.031(9) 0.039(10) 0.036(9) 0.011(7) 0.013(7) 0.007(7)
O15 0.085(14) 0.041(11) 0.043(11) 0.005(8) -0.016(10) -0.001(10)
O16 0.052(12) 0.057(12) 0.060(12) 0.006(10) -0.010(9) 0.005(9)
O17 0.050(11) 0.042(10) 0.036(10) -0.017(8) 0.003(8) 0.006(8)
O18 0.052(11) 0.029(9) 0.052(11) 0.017(8) 0.001(9) 0.022(8)
O19 0.057(11) 0.029(9) 0.051(11) -0.011(8) -0.039(9) 0.010(8)
O20 0.052(12) 0.090(15) 0.038(11) 0.000(10) 0.003(9) 0.029(11)
O21 0.032(9) 0.040(9) 0.035(9) -0.001(7) -0.009(7) 0.007(7)
O22 0.047(10) 0.018(8) 0.052(10) 0.004(7) -0.015(8) -0.002(7)
O23 0.042(11) 0.050(11) 0.078(14) 0.018(10) -0.013(10) 0.015(9)
O24 0.031(9) 0.036(9) 0.056(11) 0.005(8) -0.016(8) 0.007(7)
O25 0.041(10) 0.043(10) 0.035(9) -0.003(8) 0.010(8) 0.012(8)
O26 0.046(11) 0.077(13) 0.038(10) 0.004(9) -0.009(8) 0.004(10)
O27 0.071(12) 0.023(9) 0.046(10) -0.006(8) 0.002(9) 0.001(8)
O28 0.058(12) 0.045(11) 0.044(11) 0.001(8) -0.002(9) -0.008(9)
O29 0.056(12) 0.054(12) 0.047(11) -0.007(9) -0.004(9) -0.001(9)
O30 0.060(12) 0.052(11) 0.043(11) -0.008(8) 0.024(9) 0.023(9)
O31 0.023(9) 0.047(10) 0.056(11) -0.021(9) 0.003(7) 0.001(7)
O32 0.062(12) 0.043(10) 0.029(9) -0.020(7) -0.016(8) -0.003(8)
O33 0.024(8) 0.043(9) 0.031(9) 0.011(7) -0.003(6) 0.008(7)
O34 0.089(15) 0.050(12) 0.042(11) -0.008(9) 0.010(10) 0.020(11)
OW1 0.052(12) 0.066(13) 0.066(13) 0.030(10) 0.001(10) -0.010(10)
OW2 0.083(14) 0.023(10) 0.063(12) 0.004(8) -0.010(10) 0.010(9)
C1 0.085(14) 0.093(14) 0.095(14) 0.004(9) 0.003(9) -0.003(9)
C2 0.091(14) 0.097(14) 0.084(14) 0.001(9) -0.007(9) 0.001(9)
C3 0.102(14) 0.093(14) 0.091(14) 0.005(9) -0.007(9) 0.000(9)
C4 0.12(3) 0.12(4) 0.07(3) 0.01(3) -0.04(2) 0.00(3)
C5 0.123(18) 0.121(18) 0.124(18) 0.003(10) -0.016(10) 0.005(10)
C6 0.136(19) 0.141(19) 0.137(19) -0.004(10) -0.012(10) 0.001(10)
C9 0.087(13) 0.096(14) 0.086(13) 0.010(9) 0.008(9) -0.015(9)
C11 0.121(18) 0.123(18) 0.123(18) -0.008(10) -0.001(10) -0.009(10)
C12 0.17(2) 0.17(2) 0.17(2) 0.002(10) -0.003(10) -0.001(10)
C13 0.119(17) 0.125(17) 0.117(17) 0.004(10) 0.001(10) -0.001(10)
C14 0.129(18) 0.129(18) 0.124(18) -0.002(10) 0.004(10) -0.010(10)
C15 0.080(13) 0.078(13) 0.087(13) 0.007(9) 0.009(9) -0.002(9)
C16 0.15(2) 0.15(2) 0.15(2) -0.008(10) 0.001(10) 0.008(10)
N1 0.037(8) 0.057(9) 0.058(9) 0.001(8) -0.005(7) 0.014(7)
N2 0.09(2) 0.070(18) 0.075(19) -0.017(15) -0.052(17) 0.002(16)
N3 0.093(12) 0.083(11) 0.085(12) -0.003(9) -0.003(9) -0.016(9)
N4 0.163(18) 0.160(18) 0.151(18) -0.004(10) -0.010(10) 0.008(10)
N5 0.09(2) 0.08(2) 0.10(2) -0.047(18) -0.004(18) -0.008(17)
N6 0.065(19) 0.15(3) 0.062(19) -0.008(19) 0.033(15) -0.02(2)
N7 0.036(18) 0.18(4) 0.22(5) -0.02(4) -0.05(2) 0.00(2)
N8 0.139(17) 0.140(17) 0.137(17) -0.002(10) 0.002(10) -0.002(10)
N9 0.104(13) 0.110(13) 0.106(13) -0.003(9) -0.003(9) 0.017(9)
N10 0.109(19) 0.109(19) 0.109(19) 0.00(2) 0.00(2) 0.00(2)
N11 0.17(2) 0.17(2) 0.17(2) 0.005(10) 0.005(10) -0.001(10)
N12 0.08(3) 0.08(3) 0.08(3) -0.002(10) 0.000(10) 0.000(10)
N13 0.120(14) 0.115(14) 0.116(14) -0.008(9) -0.008(9) 0.005(9)
N14 0.13(2) 0.058(16) 0.050(15) -0.001(13) -0.020(16) 0.033(16)
N15 0.050(10) 0.050(10) 0.050(10) -0.006(11) -0.006(11) 0.006(11)
N16 0.06(2) 0.07(2) 0.07(2) -0.004(10) 0.001(10) 0.001(10)

loop_
_atom_type_symbol
_atom_type_description
_atom_type_scat_dispersion_real
_atom_type_scat_dispersion_imag
_atom_type_scat_source
C C 0.0033 0.0016 'International Tables Vol C Tables 4.2.6.8 and 6.1.1.4'
H H 0.0000 0.0000 'International Tables Vol C Tables 4.2.6.8 and 6.1.1.4'
O O 0.0106 0.0060 'International Tables Vol C Tables 4.2.6.8 and 6.1.1.4'
W W -0.8490 6.8722 'International Tables Vol C Tables 4.2.6.8 and 6.1.1.4'
Sb Sb -0.5866 1.5461 'International Tables Vol C Tables 4.2.6.8 and 6.1.1.4'
Co Co 0.3494 0.9721 'International Tables Vol C Tables 4.2.6.8 and 6.1.1.4'
N N 0.0061 0.0033 'International Tables Vol C Tables 4.2.6.8 and 6.1.1.4'

loop_
_geom_angle_atom_site_label_1
_geom_angle_atom_site_label_2
_geom_angle_atom_site_label_3
_geom_angle
_geom_angle_site_symmetry_1
_geom_angle_site_symmetry_3
O12 W1 O17 100.0(7) . .
O12 W1 O27 100.1(8) . .
O17 W1 O27 90.0(7) . .
O12 W1 O19 99.0(7) . .
O17 W1 O19 93.7(7) . .
O27 W1 O19 159.6(6) . .
O12 W1 O4 105.0(7) . .
O17 W1 O4 154.4(7) . .
O27 W1 O4 80.4(7) . .
O19 W1 O4 87.9(7) . .
O12 W1 O11 171.3(7) . .
O17 W1 O11 73.9(6) . .
O27 W1 O11 86.2(7) . .
O19 W1 O11 75.6(6) . .
O4 W1 O11 81.8(6) . .
O20 W2 O24 102.4(8) . .
O20 W2 O14 100.9(8) . .
O24 W2 O14 90.4(7) . .
O20 W2 O32 97.0(8) . .
O24 W2 O32 90.8(7) . .
O14 W2 O32 161.4(6) . .
O20 W2 O17 97.9(7) . .
O24 W2 O17 159.6(7) . .
O14 W2 O17 87.0(7) . .
O32 W2 O17 85.4(7) . .
O20 W2 O11 166.7(8) . .
O24 W2 O11 87.5(7) . .
O14 W2 O11 87.7(6) . .
O32 W2 O11 73.7(6) . .
O17 W2 O11 72.2(6) . .
O34 W3 O18 103.4(8) . .
O34 W3 O33 98.9(8) . .
O18 W3 O33 97.9(6) . .
O34 W3 O6 96.8(8) . .
O18 W3 O6 96.2(7) . .
O33 W3 O6 155.8(6) . .
O34 W3 O9 97.9(7) . .
O18 W3 O9 158.6(7) . .
O33 W3 O9 76.1(6) . .
O6 W3 O9 83.6(6) . .
O34 W3 O25 170.8(7) . .
O18 W3 O25 81.3(7) . .
O33 W3 O25 88.1(6) . .
O6 W3 O25 74.7(6) . .
O9 W3 O25 77.9(6) . .
O26 W4 O21 102.5(7) . .
O26 W4 O9 102.4(7) . .
O21 W4 O9 93.3(6) . .
O26 W4 O32 96.7(7) . .
O21 W4 O32 90.9(7) . .
O9 W4 O32 159.1(7) . .
O26 W4 O19 95.4(7) . .
O21 W4 O19 162.1(7) . .
O9 W4 O19 84.7(6) . .
O32 W4 O19 85.0(7) . .
O26 W4 O11 163.8(7) . .
O21 W4 O11 89.6(6) . .
O9 W4 O11 87.6(6) . .
O32 W4 O11 72.0(6) . .
O19 W4 O11 72.5(6) . .
O29 W5 O7 103.5(8) . .
O29 W5 O1 104.7(8) . .
O7 W5 O1 98.0(8) . .
O29 W5 O28 93.2(7) . .
O7 W5 O28 88.2(7) . .
O1 W5 O28 159.0(7) . .
O29 W5 O23 94.7(8) . 11_567
O7 W5 O23 159.9(7) . 11_567
O1 W5 O23 85.3(7) . 11_567
O28 W5 O23 82.3(7) . 11_567
O29 W5 O31 159.2(7) . 11_567
O7 W5 O31 89.5(7) . 11_567
O1 W5 O31 89.1(6) . 11_567
O28 W5 O31 70.8(6) . 11_567
O23 W5 O31 70.7(7) 11_567 11_567
O10 W6 O23 101.7(9) . .
O10 W6 O30 101.3(8) . .
O23 W6 O30 99.3(8) . .
O10 W6 O16 96.0(8) . 8_746
O23 W6 O16 89.7(8) . 8_746
O30 W6 O16 158.4(8) . 8_746
O10 W6 O14 100.8(7) . .
O23 W6 O14 156.0(7) . .
O30 W6 O14 84.3(7) . .
O16 W6 O14 79.7(7) 8_746 .
O10 W6 O31 170.0(7) . .
O23 W6 O31 74.4(7) . .
O30 W6 O31 88.5(7) . .
O16 W6 O31 75.0(6) 8_746 .
O14 W6 O31 82.0(5) . .
O2 W7 O13 101.9(8) . .
O2 W7 O8 100.1(8) . .
O13 W7 O8 96.2(8) . .
O2 W7 O6 97.8(8) . .
O13 W7 O6 94.3(7) . .
O8 W7 O6 156.8(7) . .
O2 W7 O21 96.0(7) . .
O13 W7 O21 161.6(7) . .
O8 W7 O21 84.2(7) . .
O6 W7 O21 79.3(6) . .
O2 W7 O25 171.9(8) . .
O13 W7 O25 81.1(7) . .
O8 W7 O25 86.9(6) . .
O6 W7 O25 74.4(6) . .
O21 W7 O25 80.6(6) . .
O15 W8 O28 103.1(8) . .
O15 W8 O8 99.9(8) . 11_567
O28 W8 O8 94.3(8) . 11_567
O15 W8 O16 96.7(8) . .
O28 W8 O16 92.5(8) . .
O8 W8 O16 160.2(7) 11_567 .
O15 W8 O24 99.5(8) . 11_567
O28 W8 O24 157.0(7) . 11_567
O8 W8 O24 85.9(7) 11_567 11_567
O16 W8 O24 80.6(7) . 11_567
O15 W8 O31 173.2(8) . 11_567
O28 W8 O31 73.8(6) . 11_567
O8 W8 O31 86.5(7) 11_567 11_567
O16 W8 O31 77.6(7) . 11_567
O24 W8 O31 83.3(6) 11_567 11_567
O7 Co1 O12 90.4(6) 8_746 8_746
O7 Co1 O13 92.5(6) 8_746 .
O12 Co1 O13 170.2(7) 8_746 .
O7 Co1 N1 93.7(8) 8_746 .
O12 Co1 N1 91.8(7) 8_746 .
O13 Co1 N1 97.3(8) . .
O7 Co1 O18 166.5(6) 8_746 .
O12 Co1 O18 83.9(6) 8_746 .
O13 Co1 O18 91.2(6) . .
N1 Co1 O18 98.7(8) . .
O7 Co1 O25 91.5(6) 8_746 .
O12 Co1 O25 93.4(6) 8_746 .
O13 Co1 O25 77.2(6) . .
N1 Co1 O25 172.6(8) . .
O18 Co1 O25 76.7(6) . .
O22 Co2 O22 86.8(7) . 11_567
O22 Co2 O22 86.8(7) . 8_746
O22 Co2 O22 86.8(7) 11_567 8_746
O22 Co2 O3 178.5(9) . 8_746
O22 Co2 O3 92.8(8) 11_567 8_746
O22 Co2 O3 94.6(9) 8_746 8_746
O22 Co2 O3 92.8(8) . 11_567
O22 Co2 O3 94.6(8) 11_567 11_567
O22 Co2 O3 178.5(9) 8_746 11_567
O3 Co2 O3 85.8(9) 8_746 11_567
O22 Co2 O3 94.6(8) . .
O22 Co2 O3 178.5(9) 11_567 .
O22 Co2 O3 92.8(8) 8_746 .
O3 Co2 O3 85.8(9) 8_746 .
O3 Co2 O3 85.8(9) 11_567 .
OW1 Co3 OW1 95.3(8) 7_766 10_637
OW1 Co3 OW1 95.3(8) 7_766 .
OW1 Co3 OW1 95.3(8) 10_637 .
OW1 Co3 OW2 87.6(7) 7_766 10_637
OW1 Co3 OW2 86.3(7) 10_637 10_637
OW1 Co3 OW2 176.5(9) . 10_637
OW1 Co3 OW2 176.5(9) 7_766 .
OW1 Co3 OW2 87.6(7) 10_637 .
OW1 Co3 OW2 86.3(7) . .
OW2 Co3 OW2 90.7(8) 10_637 .
OW1 Co3 OW2 86.3(7) 7_766 7_766
OW1 Co3 OW2 176.5(9) 10_637 7_766
OW1 Co3 OW2 87.6(7) . 7_766
OW2 Co3 OW2 90.7(8) 10_637 7_766
OW2 Co3 OW2 90.7(8) . 7_766
O25 Sb1 O11 95.0(7) . .
O25 Sb1 O31 97.8(7) . .
O11 Sb1 O31 90.0(6) . .
O4 Sb2 O33 92.3(6) . .
O4 Sb2 O5 91.6(9) . .
O33 Sb2 O5 78.0(4) . .
O4 Sb2 O9 87.0(6) . .
O33 Sb2 O9 66.7(5) . .
O5 Sb2 O9 144.5(4) . .
O27 Sb3 O22 93.8(7) . .
O27 Sb3 O1 85.4(7) . .
O22 Sb3 O1 82.4(6) . .
O27 Sb3 O30 84.5(7) . .
O22 Sb3 O30 80.8(6) . .
O1 Sb3 O30 159.7(6) . .
W5 O1 Sb3 157.1(10) . .
Sb2 O4 W1 126.3(8) . .
Sb2 O5 Sb2 118.7(3) . 8_746
Sb2 O5 Sb2 118.7(3) . 11_567
Sb2 O5 Sb2 118.7(3) 8_746 11_567
W7 O6 W3 118.2(7) . .
W5 O7 Co1 151.8(9) . 11_567
W7 O8 W8 165.3(10) . 8_746
W4 O9 W3 138.6(7) . .
W4 O9 Sb2 123.6(6) . .
W3 O9 Sb2 93.5(5) . .
Sb1 O11 W1 111.8(7) . .
Sb1 O11 W2 130.7(8) . .
W1 O11 W2 95.1(6) . .
Sb1 O11 W4 122.0(7) . .
W1 O11 W4 94.9(6) . .
W2 O11 W4 94.4(5) . .
W1 O12 Co1 170.6(10) . 11_567
W7 O13 Co1 111.4(8) . .
W2 O14 W6 143.8(8) . .
W8 O16 W6 115.2(9) . 11_567
W1 O17 W2 118.7(8) . .
W3 O18 Co1 109.0(8) . .
W1 O19 W4 116.9(8) . .
W4 O21 W7 143.1(8) . .
Sb3 O22 Co2 137.1(8) . .
W6 O23 W5 119.2(9) . 8_746
W2 O24 W8 143.4(9) . 8_746
Sb1 O25 Co1 112.5(8) . .
Sb1 O25 W3 123.5(7) . .
Co1 O25 W3 92.8(6) . .
Sb1 O25 W7 134.6(7) . .
Co1 O25 W7 90.3(6) . .
W3 O25 W7 92.1(6) . .
W1 O27 Sb3 131.8(8) . .
W8 O28 W5 119.3(8) . .
W6 O30 Sb3 119.4(8) . .
Sb1 O31 W5 109.7(7) . 8_746
Sb1 O31 W8 134.4(8) . 8_746
W5 O31 W8 96.1(6) 8_746 8_746
Sb1 O31 W6 120.9(7) . .
W5 O31 W6 95.4(6) 8_746 .
W8 O31 W6 92.2(5) 8_746 .
W2 O32 W4 118.9(7) . .
W3 O33 Sb2 116.0(8) . .
OW12 OW11 OW10 159(8) . 10_646
N1 C1 N2 112(3) . .
N2 C2 N3 121(3) . .
N1 C3 N3 119(3) . .
N2 C4 N4 111(4) . .
N3 C5 N4 121(4) . .
N4 C6 N1 112(4) . .
N5 C7 N7 109(3) . .
N8 C9 N7 115(3) . .
N6 C11 N5 111(3) . .
N8 C12 N5 121(4) . .
N6 C13 N8 124(3) . .
N6 C14 N7 115(3) . .
N9 C15 N9 103(4) 7_665 .
N10 C16 N9 112(5) . .
N11 C17 N11 116(7) . 9_546
N11 C17 C19 94(5) . 9_546
N11 C17 C19 40(4) 9_546 9_546
N12 C19 N11 100(10) 5_456 .
N12 C19 N12 52(7) 5_456 9_546
N11 C19 N12 112(8) . 9_546
N12 C19 C17 108(9) 5_456 5_456
N11 C19 C17 48(5) . 5_456
N12 C19 C17 80(6) 9_546 5_456
C3 N1 C1 112(3) . .
C3 N1 C6 105(3) . .
C1 N1 C6 103(3) . .
C3 N1 Co1 114(2) . .
C1 N1 Co1 109(2) . .
C6 N1 Co1 114(2) . .
C4 N2 C2 109(3) . .
C4 N2 C1 113(3) . .
C2 N2 C1 102(3) . .
C5 N3 C2 105(3) . .
C5 N3 C3 94(3) . .
C2 N3 C3 105(3) . .
C4 N4 C6 109(4) . .
C4 N4 C5 105(4) . .
C6 N4 C5 107(4) . .
C7 N5 C12 107(3) . .
C7 N5 C11 109(3) . .
C12 N5 C11 104(3) . .
C13 N6 C14 97(3) . .
C13 N6 C11 113(4) . .
C14 N6 C11 108(4) . .
C7 N7 C9 115(4) . .
C7 N7 C14 109(4) . .
C9 N7 C14 104(3) . .
C12 N8 C9 102(4) . .
C12 N8 C13 103(4) . .
C9 N8 C13 101(3) . .
C15 N9 C16 106(3) 10_646 .
C15 N9 C15 124(4) 10_646 .
C16 N9 C15 102(3) . .
C16 N10 C16 110(4) 7_665 .
C16 N10 C16 110(4) 7_665 10_646
C16 N10 C16 110(4) . 10_646
C19 N11 C17 124(7) . .
C19 N11 C17 92(7) . 5_456
C17 N11 C17 101(7) . 5_456
C19 N11 N12 37(5) . 5_456
C17 N11 N12 87(5) . 5_456
C17 N11 N12 101(5) 5_456 5_456
C19 N12 N12 80(10) 9_546 5_456
C19 N12 N12 134(9) 9_546 9_546
N12 N12 N12 60.00(3) 5_456 9_546
C19 N12 C19 141(10) 9_546 5_456
N12 N12 C19 106(8) 5_456 5_456
N12 N12 C19 49(8) 9_546 5_456
C19 N12 N11 43(7) 9_546 9_546
N12 N12 N11 96(6) 5_456 9_546
N12 N12 N11 117(3) 9_546 9_546
C19 N12 N11 99(7) 5_456 9_546

loop_
_geom_bond_atom_site_label_1
_geom_bond_atom_site_label_2
_geom_bond_distance
_geom_bond_site_symmetry_2
W1 O12 1.732(18) .
W1 O17 1.899(15) .
W1 O27 1.916(16) .
W1 O19 1.921(17) .
W1 O4 1.959(15) .
W1 O11 2.262(16) .
W2 O20 1.728(17) .
W2 O24 1.838(14) .
W2 O14 1.858(15) .
W2 O32 1.928(17) .
W2 O17 1.986(16) .
W2 O11 2.269(15) .
W3 O34 1.69(2) .
W3 O18 1.816(18) .
W3 O33 1.946(14) .
W3 O6 1.944(14) .
W3 O9 2.107(14) .
W3 O25 2.271(16) .
W4 O26 1.727(19) .
W4 O21 1.797(14) .
W4 O9 1.913(14) .
W4 O32 1.973(16) .
W4 O19 2.030(14) .
W4 O11 2.311(16) .
W5 O29 1.762(17) .
W5 O7 1.781(15) .
W5 O1 1.813(17) .
W5 O28 2.053(18) .
W5 O23 2.120(19) 11_567
W5 O31 2.268(15) 11_567
W6 O10 1.694(18) .
W6 O23 1.819(19) .
W6 O30 1.833(16) .
W6 O16 2.005(17) 8_746
W6 O14 2.029(16) .
W6 O31 2.328(18) .
W7 O2 1.732(17) .
W7 O13 1.752(17) .
W7 O8 1.885(19) .
W7 O6 1.903(16) .
W7 O21 2.107(15) .
W7 O25 2.315(15) .
W8 O15 1.706(17) .
W8 O28 1.865(18) .
W8 O8 1.906(19) 11_567
W8 O16 1.926(19) .
W8 O24 2.011(15) 11_567
W8 O31 2.280(15) 11_567
Co1 O7 2.017(15) 8_746
Co1 O12 2.065(18) 8_746
Co1 O13 2.106(16) .
Co1 N1 2.13(2) .
Co1 O18 2.142(17) .
Co1 O25 2.186(16) .
Co2 O22 2.066(15) .
Co2 O22 2.066(15) 11_567
Co2 O22 2.066(15) 8_746
Co2 O3 2.08(2) 8_746
Co2 O3 2.08(2) 11_567
Co2 O3 2.08(2) .
Co3 OW1 2.068(19) 7_766
Co3 OW1 2.068(19) 10_637
Co3 OW1 2.068(19) .
Co3 OW2 2.127(17) 10_637
Co3 OW2 2.127(17) .
Co3 OW2 2.127(17) 7_766
Sb1 O25 1.975(16) .
Sb1 O11 2.014(15) .
Sb1 O31 2.020(15) .
Sb2 O4 1.942(16) .
Sb2 O33 2.012(14) .
Sb2 O5 2.062(4) .
Sb2 O9 2.486(14) .
Sb3 O27 1.934(17) .
Sb3 O22 1.992(15) .
Sb3 O1 2.172(17) .
Sb3 O30 2.235(19) .
O5 Sb2 2.062(4) 8_746
O5 Sb2 2.062(4) 11_567
O7 Co1 2.017(15) 11_567
O8 W8 1.906(19) 8_746
O12 Co1 2.065(18) 11_567
O16 W6 2.005(17) 11_567
O23 W5 2.120(19) 8_746
O24 W8 2.011(15) 8_746
O31 W5 2.268(15) 8_746
O31 W8 2.280(15) 8_746
OW10 OW11 1.54(10) 7_665
OW11 OW12 1.52(11) .
OW11 OW10 1.54(10) 10_646
C1 N1 1.44(4) .
C1 N2 1.58(4) .
C2 N2 1.43(4) .
C2 N3 1.44(4) .
C3 N1 1.43(4) .
C3 N3 1.57(4) .
C4 N2 1.40(5) .
C4 N4 1.45(5) .
C5 N3 1.398(10) .
C5 N4 1.52(6) .
C6 N4 1.48(6) .
C6 N1 1.52(5) .
C7 N5 1.396(10) .
C7 N7 1.42(5) .
C9 N8 1.398(10) .
C9 N7 1.47(5) .
C11 N6 1.398(10) .
C11 N5 1.58(5) .
C12 N8 1.398(10) .
C12 N5 1.54(6) .
C13 N6 1.396(10) .
C13 N8 1.505(10) .
C14 N6 1.398(10) .
C14 N7 1.51(5) .
C15 N9 1.45(4) 7_665
C15 N9 1.56(4) .
C16 N10 1.36(5) .
C16 N9 1.51(5) .
C17 N11 1.46(7) .
C17 N11 1.50(7) 9_546
C17 C19 2.02(13) 9_546
C19 N12 1.15(13) 5_456
C19 N11 1.29(11) .
C19 N12 1.52(13) 9_546
C19 C17 2.02(13) 5_456
N9 C15 1.45(4) 10_646
N10 C16 1.36(5) 7_665
N10 C16 1.36(5) 10_646
N11 C17 1.50(7) 5_456
N11 N12 1.87(9) 5_456
N12 C19 1.15(13) 9_546
N12 N12 1.21(11) 5_456
N12 N12 1.21(11) 9_546
N12 C19 1.52(13) 5_456
N12 N11 1.87(9) 9_546

loop_
_platon_squeeze_void_nr
_platon_squeeze_void_average_x
_platon_squeeze_void_average_y
_platon_squeeze_void_average_z
_platon_squeeze_void_volume
_platon_squeeze_void_count_electrons
1 0.097 -0.023 0.270 2534.4 260.7
